data_7062437
loop_
_publ_author_name
'Lu, Yanhua'
'Li, Yafei'
'She, Yeye'
'Jia, Chaohong'
'Li, Yahong'

_publ_section_title
;
 Syntheses, characterizations and catalytic properties of three zinc
 complexes and one lithium compound chelated by \b-diketiminate ligands
;
_journal_issue 18
_journal_name_full 'New Journal of Chemistry'
_journal_page_first 8933
_journal_page_last 8941
_journal_paper_doi 10.1039/D3NJ00713H
_journal_volume 47
_journal_year 2023
_chemical_formula_moiety 'C64 H84 N6 Zn'
_chemical_formula_sum 'C64 H84 N6 Zn'
_chemical_formula_weight 1002.74
_chemical_properties_physical Air-sensitive,Moisture-sensitive
_space_group_crystal_system monoclinic
_space_group_IT_number 14
_space_group_name_Hall '-P 2ybc'
_space_group_name_H-M_alt 'P 1 21/c 1'
_atom_sites_solution_hydrogens mixed
_atom_sites_solution_primary iterative
_audit_creation_date 2023-03-08
_audit_creation_method
;
Olex2 1.2
(compiled 2018.05.29 svn.r3508 for OlexSys, GUI svn.r5506)
;
_audit_update_record
;
2023-03-08 deposited with the CCDC.	2023-04-18 downloaded from the CCDC.
;
_cell_angle_alpha 90
_cell_angle_beta 97.174(2)
_cell_angle_gamma 90
_cell_formula_units_Z 4
_cell_length_a 22.4873(12)
_cell_length_b 10.3091(5)
_cell_length_c 23.5539(13)
_cell_measurement_reflns_used 9631
_cell_measurement_temperature 120(2)
_cell_measurement_theta_max 53.850
_cell_measurement_theta_min 3.447
_cell_volume 5417.6(5)
_computing_cell_refinement 'SAINT V8.40B (?, 2016)'
_computing_data_reduction 'SAINT V8.40B (?, 2016)'
_computing_molecular_graphics 'Olex2 (Dolomanov et al., 2009)'
_computing_publication_material 'Olex2 (Dolomanov et al., 2009)'
_computing_structure_refinement 'ShelXL (Sheldrick, 2015)'
_computing_structure_solution 'olex2.solve (Bourhis et al., 2015)'
_diffrn_ambient_temperature 120.0
_diffrn_measured_fraction_theta_full 0.997
_diffrn_measured_fraction_theta_max 0.995
_diffrn_measurement_device_type 'Bruker APEX-II CCD'
_diffrn_measurement_method '\f and \w scans'
_diffrn_radiation_type GaK\a
_diffrn_radiation_wavelength 1.34138
_diffrn_reflns_av_R_equivalents 0.0559
_diffrn_reflns_av_unetI/netI 0.0425
_diffrn_reflns_Laue_measured_fraction_full 0.997
_diffrn_reflns_Laue_measured_fraction_max 0.995
_diffrn_reflns_limit_h_max 26
_diffrn_reflns_limit_h_min -27
_diffrn_reflns_limit_k_max 11
_diffrn_reflns_limit_k_min -12
_diffrn_reflns_limit_l_max 28
_diffrn_reflns_limit_l_min -28
_diffrn_reflns_number 54230
_diffrn_reflns_point_group_measured_fraction_full 0.997
_diffrn_reflns_point_group_measured_fraction_max 0.995
_diffrn_reflns_theta_full 53.594
_diffrn_reflns_theta_max 53.955
_diffrn_reflns_theta_min 3.447
_diffrn_standards_number 0
_exptl_absorpt_coefficient_mu 0.606
_exptl_absorpt_correction_T_max 0.7506
_exptl_absorpt_correction_T_min 0.5984
_exptl_absorpt_correction_type multi-scan
_exptl_absorpt_process_details
'SADABS-2016/2 (Bruker,2016/2) was used for absorption correction. wR2(int) was 0.0919 before and 0.0602 after correction. The Ratio of minimum to maximum transmission is 0.7972. The \l/2 correction factor is Not present.'
_exptl_crystal_colour yellow
_exptl_crystal_colour_primary yellow
_exptl_crystal_density_diffrn 1.229
_exptl_crystal_description BLOCK
_exptl_crystal_F_000 2160
_exptl_crystal_size_max 0.04
_exptl_crystal_size_mid 0.03
_exptl_crystal_size_min 0.02
_refine_diff_density_max 0.407
_refine_diff_density_min -0.748
_refine_diff_density_rms 0.104
_refine_ls_extinction_method none
_refine_ls_goodness_of_fit_ref 1.036
_refine_ls_hydrogen_treatment mixed
_refine_ls_matrix_type full
_refine_ls_number_parameters 654
_refine_ls_number_reflns 9897
_refine_ls_number_restraints 0
_refine_ls_restrained_S_all 1.036
_refine_ls_R_factor_all 0.0527
_refine_ls_R_factor_gt 0.0400
_refine_ls_shift/su_max 0.001
_refine_ls_shift/su_mean 0.000
_refine_ls_structure_factor_coef Fsqd
_refine_ls_weighting_details 'w=1/[\s^2^(Fo^2^)+(0.0470P)^2^+3.7802P] where P=(Fo^2^+2Fc^2^)/3'
_refine_ls_weighting_scheme calc
_refine_ls_wR_factor_gt 0.0983
_refine_ls_wR_factor_ref 0.1052
_reflns_Friedel_coverage 0.000
_reflns_number_gt 8399
_reflns_number_total 9897
_reflns_threshold_expression 'I > 2\s(I)'
_cod_data_source_file d3nj00713h2.cif
_cod_data_source_block b211221lyh6_0m
_cod_depositor_comments 'Adding full bibliography for 7062437--7062439.cif.'
_cod_database_code 7062437
_shelx_shelxl_version_number 2018/3
_shelx_space_group_comment
;
The symmetry employed for this shelxl refinement is uniquely defined
by the following loop, which should always be used as a source of
symmetry information in preference to the above space-group names.
They are only intended as comments.
;
_shelx_estimated_absorpt_t_max 0.988
_shelx_estimated_absorpt_t_min 0.976
_olex2_refinement_description
;
1. Fixed Uiso
 At 1.2 times of:
  All C(H) groups, All C(H,H) groups
 At 1.5 times of:
  All C(H,H,H) groups
2.a Ternary CH refined with riding coordinates:
 C00U(H00U), C5(H5), C34(H34), C44(H44), C12(H12), C49(H49)
2.b Secondary CH2 refined with riding coordinates:
 C37(H37A,H37B), C4(H4A,H4B), C46(H46A,H46B), C45(H45A,H45B), C13(H13A,H13B),
 C35(H35A,H35B), C50(H50A,H50B), C36(H36A,H36B), C47(H47A,H47B), C48(H48A,H48B),
  C01K(H01A,H01B), C01L(H01C,H01D), C33(H33A,H33B), C3(H3A,H3B), C01O(H01E,
 H01F), C15(H15A,H15B), C2(H2A,H2B), C51(H51A,H51B), C14(H14A,H14B), C1(H1A,
 H1B), C52(H52A,H52B), C16(H16A,H16B), C01X(H01G,H01H), C53(H53A,H53B)
2.c Aromatic/amide H refined with riding coordinates:
 C40(H40), C7(H7), C8(H8), C42(H42), C21(H21), C58(H58), C57(H57), C55(H55),
 C19(H19), C20(H20)
2.d Idealised Me refined as rotating group:
 C27(H27A,H27B,H27C), C28(H28A,H28B,H28C), C23(H23A,H23B,H23C), C32(H32A,H32B,
 H32C), C17(H17A,H17B,H17C), C54(H54A,H54B,H54C)
;
_olex2_submission_special_instructions 'No special instructions were received'

loop_
_space_group_symop_operation_xyz
'x, y, z'
'-x, y+1/2, -z+1/2'
'-x, -y, -z'
'x, -y-1/2, z-1/2'

loop_
_atom_site_label
_atom_site_type_symbol
_atom_site_fract_x
_atom_site_fract_y
_atom_site_fract_z
_atom_site_U_iso_or_equiv
_atom_site_adp_type
_atom_site_occupancy
_atom_site_site_symmetry_order
_atom_site_calc_flag
_atom_site_refinement_flags_posn
_atom_site_refinement_flags_adp
_atom_site_refinement_flags_occupancy
_atom_site_disorder_assembly
_atom_site_disorder_group
Zn1 Zn 0.25207(2) 0.77004(2) 0.46433(2) 0.01470(8) Uani 1 1 d . . . . .
N4 N 0.26263(6) 0.58874(14) 0.49696(6) 0.0161(3) Uani 1 1 d . . . . .
N2 N 0.32364(6) 0.88814(14) 0.47704(6) 0.0152(3) Uani 1 1 d . . . . .
N1 N 0.19602(6) 0.87937(15) 0.50137(6) 0.0174(3) Uani 1 1 d . . . . .
N5 N 0.24508(6) 0.69916(15) 0.38517(6) 0.0178(3) Uani 1 1 d . . . . .
N3 N 0.09959(7) 0.93226(16) 0.45668(7) 0.0220(3) Uani 1 1 d . . . . .
N6 N 0.18695(7) 0.65523(17) 0.29671(7) 0.0252(4) Uani 1 1 d . . . . .
C9 C 0.23786(8) 0.57973(18) 0.59524(8) 0.0192(4) Uani 1 1 d . . . . .
C39 C 0.36997(8) 0.91333(17) 0.38878(7) 0.0171(4) Uani 1 1 d . . . . .
C38 C 0.37426(7) 0.86825(17) 0.44591(7) 0.0161(4) Uani 1 1 d . . . . .
C24 C 0.21598(8) 0.98053(17) 0.53355(7) 0.0173(4) Uani 1 1 d . . . . .
C29 C 0.29930(7) 0.51155(18) 0.47319(8) 0.0172(4) Uani 1 1 d . . . . .
C11 C 0.22767(8) 0.53714(17) 0.53832(7) 0.0165(4) Uani 1 1 d . . . . .
C26 C 0.32442(7) 0.98756(17) 0.51280(7) 0.0163(4) Uani 1 1 d . . . . .
C25 C 0.27506(8) 1.02525(18) 0.54048(8) 0.0182(4) Uani 1 1 d . . . . .
C10 C 0.17948(8) 0.45292(18) 0.51995(8) 0.0184(4) Uani 1 1 d . . . . .
C40 C 0.41734(8) 0.88838(19) 0.35778(8) 0.0202(4) Uani 1 1 d . . . . .
H40 H 0.414696 0.917899 0.319343 0.024 Uiso 1 1 calc R . . . .
C31 C 0.28985(8) 0.61637(18) 0.37647(8) 0.0197(4) Uani 1 1 d . . . . .
C7 C 0.14283(8) 0.41360(18) 0.56016(8) 0.0206(4) Uani 1 1 d . . . . .
H7 H 0.110179 0.357336 0.548294 0.025 Uiso 1 1 calc R . . . .
C27 C 0.38052(8) 1.06814(18) 0.52615(8) 0.0207(4) Uani 1 1 d . . . . .
H27A H 0.411709 1.016095 0.548293 0.031 Uiso 1 1 calc GR . . . .
H27B H 0.371699 1.144440 0.548464 0.031 Uiso 1 1 calc GR . . . .
H27C H 0.394552 1.096157 0.490352 0.031 Uiso 1 1 calc GR . . . .
C6 C 0.15204(8) 0.45332(19) 0.61713(8) 0.0206(4) Uani 1 1 d . . . . .
C30 C 0.31971(8) 0.54114(18) 0.42026(8) 0.0192(4) Uani 1 1 d . . . . .
C8 C 0.19998(8) 0.53565(19) 0.63371(8) 0.0207(4) Uani 1 1 d . . . . .
H8 H 0.207207 0.562798 0.672498 0.025 Uiso 1 1 calc R . . . .
C28 C 0.31836(8) 0.38361(19) 0.50069(8) 0.0225(4) Uani 1 1 d . . . . .
H28A H 0.322151 0.392512 0.542414 0.034 Uiso 1 1 calc GR . . . .
H28B H 0.357073 0.357830 0.489205 0.034 Uiso 1 1 calc GR . . . .
H28C H 0.288262 0.317349 0.488338 0.034 Uiso 1 1 calc GR . . . .
C22 C 0.13286(8) 0.85465(18) 0.49354(8) 0.0192(4) Uani 1 1 d . . . . .
C41 C 0.46865(8) 0.82164(19) 0.38092(8) 0.0200(4) Uani 1 1 d . . . . .
C43 C 0.42549(8) 0.80189(18) 0.47063(8) 0.0176(4) Uani 1 1 d . . . . .
C23 C 0.17292(8) 1.05200(19) 0.56683(8) 0.0227(4) Uani 1 1 d . . . . .
H23A H 0.140222 1.088504 0.540201 0.034 Uiso 1 1 calc GR . . . .
H23B H 0.194178 1.122180 0.588906 0.034 Uiso 1 1 calc GR . . . .
H23C H 0.156431 0.991634 0.592957 0.034 Uiso 1 1 calc GR . . . .
C42 C 0.47176(8) 0.78105(18) 0.43711(8) 0.0192(4) Uani 1 1 d . . . . .
H42 H 0.506816 0.737099 0.453695 0.023 Uiso 1 1 calc R . . . .
C00U C 0.16612(8) 0.41216(19) 0.45758(8) 0.0215(4) Uani 1 1 d . . . . .
H00U H 0.201674 0.436531 0.438266 0.026 Uiso 1 1 calc R . . . .
C5 C 0.11151(8) 0.41312(19) 0.66044(8) 0.0225(4) Uani 1 1 d . . . . .
H5 H 0.125544 0.459843 0.696863 0.027 Uiso 1 1 calc R . . . .
C34 C 0.31550(8) 0.99115(18) 0.36372(8) 0.0193(4) Uani 1 1 d . . . . .
H34 H 0.279889 0.950764 0.378246 0.023 Uiso 1 1 calc R . . . .
C44 C 0.43316(8) 0.75408(18) 0.53199(8) 0.0198(4) Uani 1 1 d . . . . .
H44 H 0.396101 0.775839 0.549462 0.024 Uiso 1 1 calc R . . . .
C18 C 0.04016(8) 0.9094(2) 0.44699(8) 0.0263(4) Uani 1 1 d . . . . .
C21 C 0.10934(8) 0.75305(19) 0.52225(9) 0.0261(4) Uani 1 1 d . . . . .
H21 H 0.134421 0.700028 0.548130 0.031 Uiso 1 1 calc R . . . .
C59 C 0.20040(8) 0.73515(18) 0.34136(7) 0.0191(4) Uani 1 1 d . . . . .
C37 C 0.26226(9) 1.1161(2) 0.28729(9) 0.0295(5) Uani 1 1 d . . . . .
H37A H 0.260634 1.145612 0.247131 0.035 Uiso 1 1 calc R . . . .
H37B H 0.221020 1.099195 0.296010 0.035 Uiso 1 1 calc R . . . .
C12 C 0.28922(8) 0.6694(2) 0.61526(8) 0.0225(4) Uani 1 1 d . . . . .
H12 H 0.304997 0.704850 0.580568 0.027 Uiso 1 1 calc R . . . .
C4 C 0.04510(8) 0.4471(2) 0.64432(9) 0.0264(4) Uani 1 1 d . . . . .
H4A H 0.031231 0.421848 0.604304 0.032 Uiso 1 1 calc R . . . .
H4B H 0.038293 0.541285 0.648749 0.032 Uiso 1 1 calc R . . . .
C46 C 0.48826(8) 0.8150(2) 0.56972(8) 0.0235(4) Uani 1 1 d . . . . .
H46A H 0.507216 0.882525 0.548077 0.028 Uiso 1 1 calc R . . . .
H46B H 0.475760 0.854843 0.604599 0.028 Uiso 1 1 calc R . . . .
C45 C 0.44375(9) 0.60620(19) 0.53705(8) 0.0258(4) Uani 1 1 d . . . . .
H45A H 0.406184 0.560810 0.542850 0.031 Uiso 1 1 calc R . . . .
H45B H 0.458179 0.571931 0.501962 0.031 Uiso 1 1 calc R . . . .
C58 C 0.16814(8) 0.84966(19) 0.34724(8) 0.0224(4) Uani 1 1 d . . . . .
H58 H 0.177708 0.904000 0.379673 0.027 Uiso 1 1 calc R . . . .
C13 C 0.27552(9) 0.7840(2) 0.65254(8) 0.0270(4) Uani 1 1 d . . . . .
H13A H 0.254904 0.755545 0.685160 0.032 Uiso 1 1 calc R . . . .
H13B H 0.250659 0.849878 0.630081 0.032 Uiso 1 1 calc R . . . .
C35 C 0.30182(9) 0.9959(2) 0.29830(8) 0.0262(4) Uani 1 1 d . . . . .
H35A H 0.339106 1.004735 0.280295 0.031 Uiso 1 1 calc R . . . .
H35B H 0.280304 0.916819 0.283347 0.031 Uiso 1 1 calc R . . . .
C57 C 0.12248(9) 0.8820(2) 0.30535(9) 0.0285(5) Uani 1 1 d . . . . .
H57 H 0.100146 0.959412 0.308381 0.034 Uiso 1 1 calc R . . . .
C50 C 0.50433(9) 0.6871(2) 0.29980(8) 0.0251(4) Uani 1 1 d . . . . .
H50A H 0.463741 0.700595 0.279041 0.030 Uiso 1 1 calc R . . . .
H50B H 0.506302 0.599486 0.317125 0.030 Uiso 1 1 calc R . . . .
C49 C 0.51895(8) 0.7913(2) 0.34574(8) 0.0247(4) Uani 1 1 d . . . . .
H49 H 0.553815 0.759459 0.372655 0.030 Uiso 1 1 calc R . . . .
C32 C 0.31147(9) 0.6033(2) 0.31858(8) 0.0261(4) Uani 1 1 d . . . . .
H32A H 0.290395 0.531410 0.297575 0.039 Uiso 1 1 calc GR . . . .
H32B H 0.354666 0.586091 0.323599 0.039 Uiso 1 1 calc GR . . . .
H32C H 0.303384 0.684001 0.296986 0.039 Uiso 1 1 calc GR . . . .
C55 C 0.10930(9) 0.8007(2) 0.25862(9) 0.0315(5) Uani 1 1 d . . . . .
H55 H 0.078192 0.821963 0.228986 0.038 Uiso 1 1 calc R . . . .
C36 C 0.29418(10) 1.2149(2) 0.32865(10) 0.0341(5) Uani 1 1 d . . . . .
H36A H 0.266202 1.283719 0.337787 0.041 Uiso 1 1 calc R . . . .
H36B H 0.328122 1.255366 0.312234 0.041 Uiso 1 1 calc R . . . .
C47 C 0.49107(9) 0.5871(2) 0.58871(9) 0.0294(5) Uani 1 1 d . . . . .
H47A H 0.472760 0.587292 0.624816 0.035 Uiso 1 1 calc R . . . .
H47B H 0.513181 0.504839 0.585795 0.035 Uiso 1 1 calc R . . . .
C48 C 0.53177(9) 0.7031(2) 0.58544(9) 0.0298(5) Uani 1 1 d . . . . .
H48A H 0.558725 0.690417 0.555734 0.036 Uiso 1 1 calc R . . . .
H48B H 0.556289 0.719018 0.622692 0.036 Uiso 1 1 calc R . . . .
C19 C 0.01324(8) 0.8106(2) 0.47406(9) 0.0310(5) Uani 1 1 d . . . . .
H19 H -0.028821 0.797413 0.466629 0.037 Uiso 1 1 calc R . . . .
C20 C 0.04797(9) 0.7312(2) 0.51201(10) 0.0330(5) Uani 1 1 d . . . . .
H20 H 0.030167 0.662562 0.530865 0.040 Uiso 1 1 calc R . . . .
C56 C 0.14202(9) 0.6889(2) 0.25592(8) 0.0295(5) Uani 1 1 d . . . . .
C01K C 0.15411(10) 0.2679(2) 0.44605(9) 0.0326(5) Uani 1 1 d . . . . .
H01A H 0.122957 0.234867 0.468544 0.039 Uiso 1 1 calc R . . . .
H01B H 0.191105 0.216072 0.455365 0.039 Uiso 1 1 calc R . . . .
C01L C 0.11117(10) 0.4745(2) 0.42367(9) 0.0364(5) Uani 1 1 d . . . . .
H01C H 0.118813 0.566618 0.415165 0.044 Uiso 1 1 calc R . . . .
H01D H 0.075881 0.469048 0.444826 0.044 Uiso 1 1 calc R . . . .
C33 C 0.31658(10) 1.1352(2) 0.38224(9) 0.0315(5) Uani 1 1 d . . . . .
H33A H 0.290165 1.148795 0.412334 0.038 Uiso 1 1 calc R . . . .
H33B H 0.357809 1.161637 0.397546 0.038 Uiso 1 1 calc R . . . .
C3 C 0.10867(9) 0.2697(2) 0.67479(9) 0.0285(5) Uani 1 1 d . . . . .
H3A H 0.146426 0.240060 0.697169 0.034 Uiso 1 1 calc R . . . .
H3B H 0.100724 0.216471 0.639670 0.034 Uiso 1 1 calc R . . . .
C01O C 0.13241(11) 0.2642(2) 0.38181(9) 0.0362(5) Uani 1 1 d . . . . .
H01E H 0.166641 0.253315 0.359570 0.043 Uiso 1 1 calc R . . . .
H01F H 0.104001 0.191610 0.372600 0.043 Uiso 1 1 calc R . . . .
C15 C 0.34162(9) 0.6025(2) 0.65249(9) 0.0301(5) Uani 1 1 d . . . . .
H15A H 0.368345 0.558293 0.628260 0.036 Uiso 1 1 calc R . . . .
H15B H 0.326527 0.537772 0.678257 0.036 Uiso 1 1 calc R . . . .
C2 C 0.05595(10) 0.2626(2) 0.71065(10) 0.0342(5) Uani 1 1 d . . . . .
H2A H 0.036530 0.176344 0.706852 0.041 Uiso 1 1 calc R . . . .
H2B H 0.069914 0.278824 0.751579 0.041 Uiso 1 1 calc R . . . .
C51 C 0.55219(10) 0.7029(2) 0.25938(10) 0.0366(5) Uani 1 1 d . . . . .
H51A H 0.584767 0.638837 0.268671 0.044 Uiso 1 1 calc R . . . .
H51B H 0.534443 0.689835 0.219160 0.044 Uiso 1 1 calc R . . . .
C17 C 0.00466(9) 0.9974(2) 0.40461(9) 0.0372(5) Uani 1 1 d . . . . .
H17A H 0.019225 1.086603 0.410419 0.056 Uiso 1 1 calc GR . . . .
H17B H -0.037787 0.993580 0.410115 0.056 Uiso 1 1 calc GR . . . .
H17C H 0.009393 0.969422 0.365668 0.056 Uiso 1 1 calc GR . . . .
C14 C 0.33825(9) 0.8357(2) 0.67276(9) 0.0328(5) Uani 1 1 d . . . . .
H14A H 0.354172 0.885690 0.642100 0.039 Uiso 1 1 calc R . . . .
H14B H 0.338000 0.891870 0.706813 0.039 Uiso 1 1 calc R . . . .
C1 C 0.01245(10) 0.3685(2) 0.68643(10) 0.0394(6) Uani 1 1 d . . . . .
H1A H 0.001591 0.424980 0.717544 0.047 Uiso 1 1 calc R . . . .
H1B H -0.024632 0.329516 0.666461 0.047 Uiso 1 1 calc R . . . .
C52 C 0.54106(11) 0.9028(2) 0.31163(11) 0.0417(6) Uani 1 1 d . . . . .
H52A H 0.506850 0.952961 0.292260 0.050 Uiso 1 1 calc R . . . .
H52B H 0.566954 0.961797 0.337012 0.050 Uiso 1 1 calc R . . . .
C16 C 0.37530(9) 0.7134(2) 0.68742(9) 0.0357(5) Uani 1 1 d . . . . .
H16A H 0.378390 0.694849 0.728926 0.043 Uiso 1 1 calc R . . . .
H16B H 0.416208 0.723686 0.676647 0.043 Uiso 1 1 calc R . . . .
C01X C 0.10171(12) 0.3931(3) 0.36830(10) 0.0522(7) Uani 1 1 d . . . . .
H01G H 0.058397 0.379982 0.356024 0.063 Uiso 1 1 calc R . . . .
H01H H 0.119411 0.437629 0.337169 0.063 Uiso 1 1 calc R . . . .
C53 C 0.57627(12) 0.8403(3) 0.26812(11) 0.0486(7) Uani 1 1 d . . . . .
H53A H 0.619551 0.838808 0.282502 0.058 Uiso 1 1 calc R . . . .
H53B H 0.570572 0.889042 0.231631 0.058 Uiso 1 1 calc R . . . .
C54 C 0.12859(12) 0.5938(3) 0.20758(10) 0.0467(6) Uani 1 1 d . . . . .
H54A H 0.166118 0.555596 0.198316 0.070 Uiso 1 1 calc GR . . . .
H54B H 0.108455 0.638736 0.173871 0.070 Uiso 1 1 calc GR . . . .
H54C H 0.102472 0.525008 0.219054 0.070 Uiso 1 1 calc GR . . . .
H30 H 0.3535(9) 0.491(2) 0.4102(8) 0.019(5) Uiso 1 1 d . . . . .
H25 H 0.2824(9) 1.095(2) 0.5664(9) 0.022(5) Uiso 1 1 d . . . . .

loop_
_atom_site_aniso_label
_atom_site_aniso_U_11
_atom_site_aniso_U_22
_atom_site_aniso_U_33
_atom_site_aniso_U_23
_atom_site_aniso_U_13
_atom_site_aniso_U_12
Zn1 0.01509(14) 0.01432(15) 0.01511(14) -0.00086(10) 0.00352(10) -0.00037(10)
N4 0.0160(7) 0.0182(8) 0.0146(7) 0.0002(6) 0.0042(6) -0.0011(6)
N2 0.0163(7) 0.0164(8) 0.0134(7) -0.0003(6) 0.0046(6) 0.0007(6)
N1 0.0160(7) 0.0169(8) 0.0194(7) -0.0005(6) 0.0027(6) -0.0007(6)
N5 0.0197(7) 0.0179(8) 0.0162(7) 0.0003(6) 0.0032(6) -0.0012(6)
N3 0.0178(7) 0.0261(9) 0.0221(8) -0.0035(7) 0.0020(6) 0.0017(6)
N6 0.0287(8) 0.0289(10) 0.0182(8) -0.0030(7) 0.0033(7) -0.0075(7)
C9 0.0187(9) 0.0198(10) 0.0192(9) 0.0019(8) 0.0027(7) 0.0004(7)
C39 0.0177(8) 0.0160(10) 0.0178(9) -0.0012(7) 0.0029(7) -0.0030(7)
C38 0.0154(8) 0.0149(9) 0.0186(9) -0.0026(7) 0.0049(7) -0.0028(7)
C24 0.0213(9) 0.0158(10) 0.0152(8) 0.0023(7) 0.0037(7) 0.0031(7)
C29 0.0146(8) 0.0164(10) 0.0207(9) -0.0011(7) 0.0025(7) -0.0023(7)
C11 0.0168(8) 0.0149(9) 0.0183(9) 0.0022(7) 0.0041(7) 0.0024(7)
C26 0.0179(8) 0.0152(9) 0.0155(8) 0.0030(7) 0.0006(7) -0.0006(7)
C25 0.0207(9) 0.0163(10) 0.0177(9) -0.0038(8) 0.0032(7) -0.0007(7)
C10 0.0185(8) 0.0163(10) 0.0208(9) 0.0009(8) 0.0037(7) 0.0010(7)
C40 0.0211(9) 0.0234(11) 0.0168(9) -0.0012(8) 0.0050(7) -0.0053(7)
C31 0.0208(9) 0.0188(10) 0.0203(9) -0.0033(8) 0.0059(7) -0.0050(7)
C7 0.0183(9) 0.0188(10) 0.0251(10) 0.0008(8) 0.0042(7) -0.0028(7)
C27 0.0193(9) 0.0196(10) 0.0232(9) -0.0023(8) 0.0032(7) -0.0015(7)
C6 0.0202(9) 0.0210(10) 0.0216(9) 0.0044(8) 0.0061(7) 0.0014(7)
C30 0.0196(9) 0.0165(10) 0.0226(9) -0.0037(8) 0.0076(7) -0.0005(7)
C8 0.0217(9) 0.0239(11) 0.0169(9) 0.0020(8) 0.0043(7) -0.0008(8)
C28 0.0223(9) 0.0199(10) 0.0263(10) 0.0009(8) 0.0063(8) 0.0024(8)
C22 0.0164(8) 0.0188(10) 0.0231(9) -0.0060(8) 0.0055(7) 0.0014(7)
C41 0.0171(8) 0.0222(10) 0.0216(9) -0.0067(8) 0.0063(7) -0.0041(7)
C43 0.0172(8) 0.0159(10) 0.0199(9) -0.0008(7) 0.0035(7) -0.0020(7)
C23 0.0232(9) 0.0234(11) 0.0229(10) -0.0036(8) 0.0082(8) 0.0017(8)
C42 0.0159(8) 0.0190(10) 0.0229(9) -0.0020(8) 0.0032(7) -0.0007(7)
C00U 0.0212(9) 0.0223(11) 0.0215(9) -0.0014(8) 0.0049(7) -0.0042(7)
C5 0.0227(9) 0.0247(11) 0.0215(9) 0.0018(8) 0.0078(7) -0.0027(8)
C34 0.0189(9) 0.0214(10) 0.0181(9) 0.0010(8) 0.0041(7) -0.0016(7)
C44 0.0158(9) 0.0242(11) 0.0198(9) 0.0024(8) 0.0041(7) 0.0019(7)
C18 0.0201(9) 0.0319(12) 0.0263(10) -0.0093(9) 0.0008(8) 0.0029(8)
C21 0.0212(10) 0.0207(11) 0.0378(12) 0.0016(9) 0.0090(8) 0.0015(8)
C59 0.0208(9) 0.0221(10) 0.0149(9) 0.0015(7) 0.0042(7) -0.0064(7)
C37 0.0331(11) 0.0306(12) 0.0247(10) 0.0083(9) 0.0026(8) 0.0059(9)
C12 0.0232(9) 0.0291(11) 0.0160(9) 0.0000(8) 0.0059(7) -0.0081(8)
C4 0.0221(9) 0.0296(12) 0.0292(11) 0.0017(9) 0.0096(8) -0.0015(8)
C46 0.0237(9) 0.0265(11) 0.0202(9) -0.0007(8) 0.0022(8) -0.0009(8)
C45 0.0278(10) 0.0226(11) 0.0265(10) 0.0030(8) 0.0022(8) -0.0012(8)
C58 0.0226(9) 0.0238(11) 0.0206(9) 0.0003(8) 0.0024(7) -0.0028(8)
C13 0.0336(11) 0.0260(11) 0.0215(10) 0.0003(8) 0.0037(8) -0.0065(9)
C35 0.0319(10) 0.0280(12) 0.0186(10) 0.0018(8) 0.0021(8) 0.0041(9)
C57 0.0255(10) 0.0297(12) 0.0299(11) 0.0083(9) 0.0019(8) -0.0014(8)
C50 0.0294(10) 0.0230(11) 0.0239(10) -0.0009(8) 0.0066(8) 0.0033(8)
C49 0.0189(9) 0.0352(12) 0.0208(9) -0.0069(9) 0.0062(7) -0.0014(8)
C32 0.0338(11) 0.0261(11) 0.0207(10) -0.0001(8) 0.0128(8) 0.0007(8)
C55 0.0270(10) 0.0428(14) 0.0226(10) 0.0108(9) -0.0050(8) -0.0102(9)
C36 0.0372(12) 0.0236(12) 0.0417(13) 0.0054(10) 0.0050(10) 0.0008(9)
C47 0.0334(11) 0.0296(12) 0.0254(10) 0.0049(9) 0.0043(9) 0.0084(9)
C48 0.0219(10) 0.0406(13) 0.0263(10) 0.0009(9) 0.0006(8) 0.0045(9)
C19 0.0166(9) 0.0341(12) 0.0427(12) -0.0120(10) 0.0045(9) -0.0049(8)
C20 0.0243(10) 0.0240(11) 0.0529(14) -0.0023(10) 0.0137(10) -0.0032(8)
C56 0.0311(11) 0.0390(13) 0.0180(9) 0.0009(9) 0.0013(8) -0.0140(9)
C01K 0.0451(13) 0.0241(12) 0.0281(11) -0.0040(9) 0.0032(9) -0.0032(9)
C01L 0.0411(12) 0.0376(13) 0.0278(11) -0.0065(10) -0.0068(9) 0.0122(10)
C33 0.0379(11) 0.0234(11) 0.0314(11) -0.0035(9) -0.0021(9) 0.0038(9)
C3 0.0311(11) 0.0271(12) 0.0291(11) 0.0046(9) 0.0105(9) -0.0005(9)
C01O 0.0446(13) 0.0346(13) 0.0293(11) -0.0083(10) 0.0043(10) -0.0099(10)
C15 0.0215(10) 0.0421(13) 0.0264(10) -0.0030(10) 0.0019(8) -0.0017(9)
C2 0.0367(12) 0.0317(13) 0.0373(12) 0.0059(10) 0.0172(10) -0.0059(9)
C51 0.0435(13) 0.0366(13) 0.0332(12) -0.0091(10) 0.0194(10) -0.0004(10)
C17 0.0227(10) 0.0535(15) 0.0339(12) -0.0007(11) -0.0023(9) 0.0059(10)
C14 0.0415(12) 0.0381(13) 0.0196(10) -0.0045(9) 0.0073(9) -0.0195(10)
C1 0.0293(11) 0.0464(15) 0.0463(14) 0.0115(11) 0.0199(10) -0.0004(10)
C52 0.0471(13) 0.0316(13) 0.0535(15) -0.0137(11) 0.0345(12) -0.0146(10)
C16 0.0258(10) 0.0574(16) 0.0233(10) -0.0056(10) 0.0013(8) -0.0119(10)
C01X 0.0584(16) 0.0600(18) 0.0327(13) -0.0187(12) -0.0164(11) 0.0235(13)
C53 0.0608(16) 0.0440(16) 0.0485(15) -0.0109(12) 0.0366(13) -0.0102(12)
C54 0.0505(14) 0.0609(17) 0.0269(12) -0.0144(12) -0.0023(10) -0.0160(13)

loop_
_atom_type_symbol
_atom_type_description
_atom_type_scat_dispersion_real
_atom_type_scat_dispersion_imag
_atom_type_scat_source
C C 0.0148 0.0070 'International Tables Vol C Tables 4.2.6.8 and 6.1.1.4'
H H 0.0000 0.0000 'International Tables Vol C Tables 4.2.6.8 and 6.1.1.4'
N N 0.0253 0.0136 'International Tables Vol C Tables 4.2.6.8 and 6.1.1.4'
Zn Zn -2.8023 0.5456 'International Tables Vol C Tables 4.2.6.8 and 6.1.1.4'

loop_
_geom_angle_atom_site_label_1
_geom_angle_atom_site_label_2
_geom_angle_atom_site_label_3
_geom_angle
_geom_angle_site_symmetry_1
_geom_angle_site_symmetry_3
_geom_angle_publ_flag
N2 Zn1 N4 116.68(6) . . ?
N1 Zn1 N4 114.24(6) . . ?
N1 Zn1 N2 97.58(6) . . ?
N1 Zn1 N5 130.07(6) . . ?
N5 Zn1 N4 90.49(6) . . ?
N5 Zn1 N2 109.27(6) . . ?
C29 N4 Zn1 116.46(12) . . ?
C29 N4 C11 119.40(15) . . ?
C11 N4 Zn1 123.67(11) . . ?
C38 N2 Zn1 120.38(11) . . ?
C26 N2 Zn1 120.65(11) . . ?
C26 N2 C38 118.95(14) . . ?
C24 N1 Zn1 120.63(12) . . ?
C24 N1 C22 118.06(15) . . ?
C22 N1 Zn1 121.28(11) . . ?
C31 N5 Zn1 113.56(12) . . ?
C31 N5 C59 122.34(15) . . ?
C59 N5 Zn1 124.03(12) . . ?
C22 N3 C18 117.86(17) . . ?
C59 N6 C56 118.40(18) . . ?
C11 C9 C12 121.21(16) . . ?
C8 C9 C11 118.62(17) . . ?
C8 C9 C12 120.16(16) . . ?
C38 C39 C34 119.87(15) . . ?
C40 C39 C38 118.25(16) . . ?
C40 C39 C34 121.83(16) . . ?
C39 C38 N2 118.16(15) . . ?
C43 C38 N2 121.16(15) . . ?
C43 C38 C39 120.64(16) . . ?
N1 C24 C25 124.93(16) . . ?
N1 C24 C23 118.93(16) . . ?
C25 C24 C23 116.12(16) . . ?
N4 C29 C30 122.18(17) . . ?
N4 C29 C28 120.28(16) . . ?
C30 C29 C28 117.45(16) . . ?
C9 C11 N4 119.82(16) . . ?
C9 C11 C10 120.83(16) . . ?
C10 C11 N4 119.08(15) . . ?
N2 C26 C25 123.93(16) . . ?
N2 C26 C27 120.13(15) . . ?
C25 C26 C27 115.94(16) . . ?
C24 C25 C26 130.32(17) . . ?
C11 C10 C00U 121.11(16) . . ?
C7 C10 C11 117.85(17) . . ?
C7 C10 C00U 120.97(16) . . ?
C39 C40 C41 122.52(17) . . ?
N5 C31 C30 122.48(16) . . ?
N5 C31 C32 121.46(16) . . ?
C30 C31 C32 116.04(16) . . ?
C10 C7 C6 122.72(17) . . ?
C7 C6 C5 122.74(17) . . ?
C8 C6 C7 117.85(17) . . ?
C8 C6 C5 119.40(17) . . ?
C31 C30 C29 126.35(17) . . ?
C6 C8 C9 122.13(17) . . ?
N3 C22 N1 116.25(16) . . ?
N3 C22 C21 123.47(17) . . ?
C21 C22 N1 120.27(16) . . ?
C40 C41 C49 121.71(17) . . ?
C42 C41 C40 117.66(16) . . ?
C42 C41 C49 120.61(17) . . ?
C38 C43 C44 122.96(16) . . ?
C42 C43 C38 118.10(16) . . ?
C42 C43 C44 118.93(16) . . ?
C41 C42 C43 122.81(17) . . ?
C10 C00U C01K 116.68(16) . . ?
C10 C00U C01L 115.99(16) . . ?
C01L C00U C01K 101.71(16) . . ?
C6 C5 C4 114.92(16) . . ?
C6 C5 C3 117.61(16) . . ?
C3 C5 C4 102.16(16) . . ?
C39 C34 C35 117.23(15) . . ?
C39 C34 C33 114.42(15) . . ?
C35 C34 C33 104.29(16) . . ?
C43 C44 C46 113.51(15) . . ?
C43 C44 C45 113.10(16) . . ?
C45 C44 C46 104.43(15) . . ?
N3 C18 C19 122.22(18) . . ?
N3 C18 C17 116.11(19) . . ?
C19 C18 C17 121.67(18) . . ?
C22 C21 C20 117.96(19) . . ?
N5 C59 C58 118.94(16) . . ?
N6 C59 N5 119.15(17) . . ?
N6 C59 C58 121.77(17) . . ?
C36 C37 C35 102.43(16) . . ?
C9 C12 C13 116.90(16) . . ?
C9 C12 C15 113.91(17) . . ?
C13 C12 C15 102.36(15) . . ?
C5 C4 C1 104.37(16) . . ?
C48 C46 C44 105.80(16) . . ?
C47 C45 C44 105.91(16) . . ?
C57 C58 C59 118.91(18) . . ?
C12 C13 C14 101.80(16) . . ?
C37 C35 C34 103.64(16) . . ?
C58 C57 C55 119.4(2) . . ?
C49 C50 C51 105.05(16) . . ?
C41 C49 C50 114.98(15) . . ?
C41 C49 C52 116.61(18) . . ?
C52 C49 C50 102.25(16) . . ?
C56 C55 C57 118.80(18) . . ?
C37 C36 C33 104.34(17) . . ?
C48 C47 C45 102.90(16) . . ?
C47 C48 C46 103.64(16) . . ?
C20 C19 C18 119.43(18) . . ?
C19 C20 C21 119.1(2) . . ?
N6 C56 C55 122.74(19) . . ?
N6 C56 C54 115.6(2) . . ?
C55 C56 C54 121.62(19) . . ?
C00U C01K C01O 103.13(17) . . ?
C00U C01L C01X 103.32(17) . . ?
C36 C33 C34 106.81(16) . . ?
C5 C3 C2 102.96(16) . . ?
C01X C01O C01K 105.45(18) . . ?
C12 C15 C16 105.09(17) . . ?
C1 C2 C3 105.21(17) . . ?
C53 C51 C50 106.27(17) . . ?
C16 C14 C13 103.82(17) . . ?
C2 C1 C4 106.42(17) . . ?
C53 C52 C49 105.61(19) . . ?
C14 C16 C15 105.81(16) . . ?
C01O C01X C01L 106.80(18) . . ?
C52 C53 C51 106.27(18) . . ?

loop_
_geom_bond_atom_site_label_1
_geom_bond_atom_site_label_2
_geom_bond_distance
_geom_bond_site_symmetry_2
_geom_bond_publ_flag
Zn1 N4 2.0237(15) . ?
Zn1 N2 2.0105(14) . ?
Zn1 N1 1.9736(15) . ?
Zn1 N5 1.9904(15) . ?
N4 C29 1.320(2) . ?
N4 C11 1.429(2) . ?
N2 C38 1.443(2) . ?
N2 C26 1.325(2) . ?
N1 C24 1.334(2) . ?
N1 C22 1.432(2) . ?
N5 C31 1.355(2) . ?
N5 C59 1.398(2) . ?
N3 C22 1.339(2) . ?
N3 C18 1.348(2) . ?
N6 C59 1.340(2) . ?
N6 C56 1.350(3) . ?
C9 C11 1.402(2) . ?
C9 C8 1.395(3) . ?
C9 C12 1.508(2) . ?
C39 C38 1.416(2) . ?
C39 C40 1.389(2) . ?
C39 C34 1.521(2) . ?
C38 C43 1.402(2) . ?
C24 C25 1.396(3) . ?
C24 C23 1.512(2) . ?
C29 C30 1.415(3) . ?
C29 C28 1.508(3) . ?
C11 C10 1.414(2) . ?
C26 C25 1.410(3) . ?
C26 C27 1.510(2) . ?
C10 C7 1.391(3) . ?
C10 C00U 1.521(2) . ?
C40 C41 1.394(3) . ?
C31 C30 1.394(3) . ?
C31 C32 1.510(2) . ?
C7 C6 1.393(3) . ?
C6 C8 1.389(3) . ?
C6 C5 1.509(2) . ?
C22 C21 1.387(3) . ?
C41 C42 1.381(3) . ?
C41 C49 1.516(2) . ?
C43 C42 1.399(3) . ?
C43 C44 1.516(2) . ?
C00U C01K 1.530(3) . ?
C00U C01L 1.527(3) . ?
C5 C4 1.535(3) . ?
C5 C3 1.520(3) . ?
C34 C35 1.534(2) . ?
C34 C33 1.547(3) . ?
C44 C46 1.563(2) . ?
C44 C45 1.545(3) . ?
C18 C19 1.381(3) . ?
C18 C17 1.502(3) . ?
C21 C20 1.389(3) . ?
C59 C58 1.401(3) . ?
C37 C35 1.528(3) . ?
C37 C36 1.525(3) . ?
C12 C13 1.526(3) . ?
C12 C15 1.541(3) . ?
C4 C1 1.537(3) . ?
C46 C48 1.528(3) . ?
C45 C47 1.526(3) . ?
C58 C57 1.373(3) . ?
C13 C14 1.528(3) . ?
C57 C55 1.386(3) . ?
C50 C49 1.530(3) . ?
C50 C51 1.532(3) . ?
C49 C52 1.521(3) . ?
C55 C56 1.373(3) . ?
C36 C33 1.537(3) . ?
C47 C48 1.514(3) . ?
C19 C20 1.380(3) . ?
C56 C54 1.505(3) . ?
C01K C01O 1.531(3) . ?
C01L C01X 1.543(3) . ?
C3 C2 1.541(3) . ?
C01O C01X 1.513(3) . ?
C15 C16 1.550(3) . ?
C2 C1 1.528(3) . ?
C51 C53 1.522(3) . ?
C14 C16 1.527(3) . ?
C52 C53 1.515(3) . ?
